data_1542845
loop_
_publ_author_name
'Mukherjee, Arijit'
'Dixit, Karuna'
'Sarma, Siddhartha P.'
'Desiraju, Gautam R.'

_publ_section_title
;
 Aniline--phenol recognition: from solution through supramolecular
 synthons to cocrystals
;
_journal_coeditor_code BI5032
_journal_issue 4
_journal_name_full IUCrJ
_journal_page_first 228
_journal_page_last 239
_journal_paper_doi 10.1107/S2052252514012081
_journal_volume 1
_journal_year 2014
_chemical_formula_moiety 'C6 H3 Cl3 O, C6 H6 Cl N'
_chemical_formula_sum 'C12 H9 Cl4 N O'
_chemical_formula_weight 325.00
_space_group_IT_number 2
_symmetry_cell_setting triclinic
_symmetry_space_group_name_Hall '-P 1'
_symmetry_space_group_name_H-M 'P -1'
_atom_sites_solution_hydrogens geom
_atom_sites_solution_primary direct
_atom_sites_solution_secondary difmap
_audit_creation_method SHELXL-97
_cell_angle_alpha 82.750(6)
_cell_angle_beta 79.147(6)
_cell_angle_gamma 76.703(5)
_cell_formula_units_Z 2
_cell_length_a 7.0243(14)
_cell_length_b 9.4152(18)
_cell_length_c 10.928(2)
_cell_measurement_reflns_used 6653
_cell_measurement_temperature 150(2)
_cell_measurement_theta_max 27.5
_cell_measurement_theta_min 3.0
_cell_volume 688.2(2)
_computing_cell_refinement
;
CrystalClear-SM Expert 2.0 r4 (Rigaku, 2009)
;
_computing_data_collection
;
CrystalClear-SM Expert 2.0 r4 (Rigaku, 2009)
;
_computing_data_reduction
;
CrystalClear-SM Expert 2.0 r4 (Rigaku, 2009)
;
_computing_structure_refinement 'SHELXL-97 (Sheldrick, 2008)'
_computing_structure_solution 'SHELXL-97 (Sheldrick, 2008)'
_diffrn_ambient_temperature 150(2)
_diffrn_detector CCD
_diffrn_detector_area_resol_mean 13.6612
_diffrn_measured_fraction_theta_full 0.998
_diffrn_measured_fraction_theta_max 0.998
_diffrn_measurement_device
;
XtaLABmini: Fixed Chi 2 circle
;
_diffrn_measurement_device_type
;
Rigaku Mercury375R (2x2 bin mode)
;
_diffrn_measurement_specimen_support Fiber
_diffrn_radiation_monochromator 'Graphite Monochromator'
_diffrn_radiation_source 'fine-focus sealed tube'
_diffrn_radiation_type MoK\a
_diffrn_radiation_wavelength 0.71073
_diffrn_reflns_av_R_equivalents 0.0252
_diffrn_reflns_av_sigmaI/netI 0.0334
_diffrn_reflns_limit_h_max 9
_diffrn_reflns_limit_h_min -9
_diffrn_reflns_limit_k_max 12
_diffrn_reflns_limit_k_min -12
_diffrn_reflns_limit_l_max 14
_diffrn_reflns_limit_l_min -14
_diffrn_reflns_number 7315
_diffrn_reflns_theta_full 27.47
_diffrn_reflns_theta_max 27.47
_diffrn_reflns_theta_min 3.02
_exptl_absorpt_coefficient_mu 0.845
_exptl_absorpt_correction_T_max 1.000
_exptl_absorpt_correction_T_min 0.787
_exptl_absorpt_correction_type multi-scan
_exptl_absorpt_process_details 'Jacobson, R. (1998) Private communication'
_exptl_crystal_density_diffrn 1.569
_exptl_crystal_density_method 'not measured'
_exptl_crystal_F_000 328
_exptl_crystal_size_max 0.3
_exptl_crystal_size_mid 0.2
_exptl_crystal_size_min 0.1
_refine_diff_density_max 0.310
_refine_diff_density_min -0.320
_refine_diff_density_rms 0.056
_refine_ls_extinction_method none
_refine_ls_goodness_of_fit_ref 1.088
_refine_ls_hydrogen_treatment mixed
_refine_ls_matrix_type full
_refine_ls_number_parameters 175
_refine_ls_number_reflns 3144
_refine_ls_number_restraints 0
_refine_ls_restrained_S_all 1.088
_refine_ls_R_factor_all 0.0417
_refine_ls_R_factor_gt 0.0322
_refine_ls_shift/su_max 0.001
_refine_ls_shift/su_mean 0.000
_refine_ls_structure_factor_coef Fsqd
_refine_ls_weighting_details 'calc w=1/[\s^2^(Fo^2^)+(0.0386P)^2^+0.1418P] where P=(Fo^2^+2Fc^2^)/3'
_refine_ls_weighting_scheme calc
_refine_ls_wR_factor_gt 0.0802
_refine_ls_wR_factor_ref 0.0836
_reflns_number_gt 2604
_reflns_number_total 3144
_reflns_threshold_expression >2\s(I)
_cod_data_source_file bi5032.cif
_cod_data_source_block 11
_cod_original_cell_volume 688.1(2)
_cod_database_code 1542845

loop_
_symmetry_equiv_pos_as_xyz
'x, y, z'
'-x, -y, -z'

loop_
_atom_site_label
_atom_site_type_symbol
_atom_site_fract_x
_atom_site_fract_y
_atom_site_fract_z
_atom_site_U_iso_or_equiv
_atom_site_adp_type
_atom_site_occupancy
_atom_site_symmetry_multiplicity
_atom_site_calc_flag
_atom_site_refinement_flags
H1O H -0.002(4) 1.327(3) 0.538(2) 0.045(7) Uiso 1 1 d .
H1B H -0.248(3) 1.390(2) 0.718(2) 0.032(6) Uiso 1 1 d .
H1A H -0.172(3) 1.507(2) 0.6634(19) 0.027(6) Uiso 1 1 d .
Cl2 Cl 0.46442(7) 0.68283(5) 0.49717(5) 0.03745(14) Uani 1 1 d .
Cl1 Cl 0.25550(8) 0.83391(5) 0.74496(5) 0.03588(14) Uani 1 1 d .
Cl4 Cl 0.39502(8) 1.30305(6) 1.06286(5) 0.04031(15) Uani 1 1 d .
Cl3 Cl 0.44791(8) 0.87407(6) 0.23894(5) 0.04020(15) Uani 1 1 d .
O1 O 0.05506(19) 1.30340(13) 0.47157(12) 0.0252(3) Uani 1 1 d .
C2 C 0.1557(2) 1.07825(18) 0.59699(16) 0.0210(3) Uani 1 1 d .
H2 H 0.0964 1.1209 0.6709 0.025 Uiso 1 1 calc R
C5 C 0.3358(2) 0.95040(19) 0.37796(17) 0.0243(4) Uani 1 1 d .
C6 C 0.2394(2) 1.09626(19) 0.37203(16) 0.0226(4) Uani 1 1 d .
H6 H 0.2356 1.1509 0.2951 0.027 Uiso 1 1 calc R
N1 N -0.1507(3) 1.4197(2) 0.69092(16) 0.0283(4) Uani 1 1 d .
C4 C 0.3440(2) 0.86558(18) 0.49145(18) 0.0244(4) Uani 1 1 d .
C1 C 0.1482(2) 1.16040(17) 0.48193(16) 0.0199(3) Uani 1 1 d .
C10 C 0.2280(3) 1.3406(2) 0.95682(16) 0.0271(4) Uani 1 1 d .
C8 C 0.1121(3) 1.47989(19) 0.77659(17) 0.0272(4) Uani 1 1 d .
H8 H 0.1212 1.5543 0.7125 0.033 Uiso 1 1 calc R
C7 C -0.0291(3) 1.39656(19) 0.78544(16) 0.0239(4) Uani 1 1 d .
C3 C 0.2526(3) 0.93224(19) 0.59986(17) 0.0224(4) Uani 1 1 d .
C12 C -0.0410(3) 1.2849(2) 0.88099(17) 0.0298(4) Uani 1 1 d .
H12 H -0.1363 1.2290 0.8875 0.036 Uiso 1 1 calc R
C9 C 0.2404(3) 1.4527(2) 0.86321(17) 0.0279(4) Uani 1 1 d .
H9 H 0.3341 1.5097 0.8582 0.033 Uiso 1 1 calc R
C11 C 0.0889(3) 1.2565(2) 0.96680(17) 0.0321(4) Uani 1 1 d .
H11 H 0.0818 1.1814 1.0304 0.039 Uiso 1 1 calc R

loop_
_atom_site_aniso_label
_atom_site_aniso_U_11
_atom_site_aniso_U_22
_atom_site_aniso_U_33
_atom_site_aniso_U_23
_atom_site_aniso_U_13
_atom_site_aniso_U_12
Cl2 0.0276(3) 0.0177(2) 0.0683(4) -0.0089(2) -0.0130(2) -0.00021(18)
Cl1 0.0432(3) 0.0280(2) 0.0370(3) 0.0127(2) -0.0144(2) -0.0107(2)
Cl4 0.0395(3) 0.0513(3) 0.0297(3) 0.0005(2) -0.0140(2) -0.0042(2)
Cl3 0.0394(3) 0.0409(3) 0.0411(3) -0.0232(2) 0.0077(2) -0.0111(2)
O1 0.0288(7) 0.0180(6) 0.0262(7) -0.0006(5) -0.0065(6) 0.0014(5)
C2 0.0184(8) 0.0207(8) 0.0245(8) -0.0020(7) -0.0043(7) -0.0045(7)
C5 0.0175(8) 0.0274(9) 0.0304(9) -0.0125(8) 0.0000(7) -0.0075(7)
C6 0.0209(9) 0.0250(9) 0.0234(8) -0.0021(7) -0.0040(7) -0.0077(7)
N1 0.0286(9) 0.0253(9) 0.0329(9) -0.0056(7) -0.0097(7) -0.0040(7)
C4 0.0160(8) 0.0164(8) 0.0425(10) -0.0051(8) -0.0079(7) -0.0030(6)
C1 0.0160(8) 0.0177(8) 0.0274(9) -0.0023(7) -0.0067(7) -0.0036(6)
C10 0.0273(10) 0.0314(10) 0.0201(8) -0.0064(7) -0.0044(7) 0.0012(8)
C8 0.0345(11) 0.0195(8) 0.0274(9) -0.0010(7) -0.0077(8) -0.0038(8)
C7 0.0249(9) 0.0226(8) 0.0237(9) -0.0094(7) -0.0035(7) 0.0000(7)
C3 0.0195(9) 0.0210(8) 0.0289(9) 0.0029(7) -0.0087(7) -0.0077(7)
C12 0.0313(10) 0.0339(10) 0.0257(9) -0.0041(8) 0.0008(8) -0.0134(8)
C9 0.0313(10) 0.0233(9) 0.0306(10) -0.0046(8) -0.0073(8) -0.0060(8)
C11 0.0381(11) 0.0342(10) 0.0210(9) 0.0030(8) 0.0002(8) -0.0085(9)

loop_
_atom_type_symbol
_atom_type_description
_atom_type_scat_dispersion_real
_atom_type_scat_dispersion_imag
_atom_type_scat_source
C C 0.0033 0.0016 'International Tables Vol C Tables 4.2.6.8 and 6.1.1.4'
H H 0.0000 0.0000 'International Tables Vol C Tables 4.2.6.8 and 6.1.1.4'
O O 0.0106 0.0060 'International Tables Vol C Tables 4.2.6.8 and 6.1.1.4'
Cl Cl 0.1484 0.1585 'International Tables Vol C Tables 4.2.6.8 and 6.1.1.4'
N N 0.0061 0.0033 'International Tables Vol C Tables 4.2.6.8 and 6.1.1.4'

loop_
_geom_angle_atom_site_label_1
_geom_angle_atom_site_label_2
_geom_angle_atom_site_label_3
_geom_angle
C3 C2 C1 119.15(16)
C6 C5 C4 121.67(16)
C6 C5 Cl3 118.20(14)
C4 C5 Cl3 120.13(14)
C5 C6 C1 119.48(16)
C3 C4 C5 117.77(15)
C3 C4 Cl2 121.15(14)
C5 C4 Cl2 121.08(14)
O1 C1 C6 117.43(15)
O1 C1 C2 122.55(15)
C6 C1 C2 120.02(15)
C11 C10 C9 121.09(17)
C11 C10 Cl4 119.50(15)
C9 C10 Cl4 119.40(15)
C7 C8 C9 120.13(17)
C8 C7 C12 119.63(17)
C8 C7 N1 119.26(17)
C12 C7 N1 120.95(17)
C2 C3 C4 121.91(16)
C2 C3 Cl1 117.50(14)
C4 C3 Cl1 120.59(13)
C11 C12 C7 120.26(18)
C10 C9 C8 119.54(18)
C10 C11 C12 119.33(18)

loop_
_geom_bond_atom_site_label_1
_geom_bond_atom_site_label_2
_geom_bond_distance
Cl2 C4 1.7330(17)
Cl1 C3 1.7334(18)
Cl4 C10 1.7499(19)
Cl3 C5 1.7346(18)
O1 C1 1.3556(19)
C2 C3 1.386(2)
C2 C1 1.394(2)
C5 C6 1.384(2)
C5 C4 1.391(3)
C6 C1 1.390(2)
N1 C7 1.426(2)
C4 C3 1.388(3)
C10 C11 1.374(3)
C10 C9 1.380(3)
C8 C7 1.383(3)
C8 C9 1.388(3)
C7 C12 1.390(3)
C12 C11 1.389(3)
